data_4112787
loop_
_publ_author_name
'Sergio Bambirra'
'Marco W. Bouwkamp'
'Auke Meetsma'
'Bart Hessen'

_publ_contact_author_address
;
      Crystal Structure Center,
      Inorganic Solid State Chemistry Laboratory
      Chemical Physics,
      Materials Science Center,
      Groningen University,
      Nijenborgh 4,
      NL-9747 AG Groningen,
      The Netherlands.
;
_publ_contact_author_email A.Meetsma@fwn.rug.nl
_publ_contact_author_fax '+31 50 3634441'
_publ_contact_author_name
;
    Drs. A. Meetsma
;
_publ_contact_author_phone '+31 50 3634368'
_publ_section_title
;
 One Ligand Fits All: Cationic Mono(amidinate) Alkyl Catalysts over the
 Full Size Range of the Group 3 and Lanthanide Metals
;
_journal_name_full 'Journal of the American Chemical Society'
_journal_page_first 9182
_journal_page_last 9183
_journal_paper_doi 10.1021/ja0475297
_journal_volume 126
_journal_year 2004
_chemical_compound_source 'see text'
_chemical_formula_moiety 'C43 H69 N2 O Sc Si2'
_chemical_formula_sum 'C43 H69 N2 O Sc Si2'
_chemical_formula_weight 731.16
_chemical_name_systematic ' ?'
_space_group_IT_number 14
_symmetry_cell_setting monoclinic
_symmetry_Int_Tables_number 14
_symmetry_space_group_name_Hall '-P 2yn'
_symmetry_space_group_name_H-M 'P 1 21/n 1'
_atom_sites_solution_hydrogens difmap
_atom_sites_solution_primary heavy
_atom_sites_solution_secondary direct
_audit_creation_date '2004-02-03  08:35:09'
_audit_creation_method
;
  PLATON <TABLE ACC> option
  SHELXL97-2 & Manual Editing
;
_audit_update_record
;
  ?
;
_cell_angle_alpha 90
_cell_angle_beta 94.196(2)
_cell_angle_gamma 90
_cell_formula_units_Z 4
_cell_length_a 11.371(1)
_cell_length_b 19.975(2)
_cell_length_c 19.020(2)
_cell_measurement_reflns_used 3738
_cell_measurement_temperature 100(1)
_cell_measurement_theta_max 22.11
_cell_measurement_theta_min 2.27
_cell_volume 4308.5(7)
_computing_cell_refinement 'SAINT, Bruker Version 6.02A, 2000'
_computing_data_collection 'SMART, Bruker Version 5.624, 2001'
_computing_data_reduction 'XPREP, Bruker Version 5.1/NT, 2000'
_computing_molecular_graphics
;
  PLUTO (Meetsma, 2003)
  PLATON (Spek, 1994)
;
_computing_publication_material 'PLATON (Spek, 1990)'
_computing_structure_refinement 'SHELXL-97 (Sheldrick, 1997)'
_computing_structure_solution
;
  DIRDIF-99 (Beurskens et al., 1999)
;
_diffrn_ambient_temperature 100(1)
_diffrn_detector_area_resol_mean '4096x4096 / 62x62 (binned 512)'
_diffrn_measured_fraction_theta_full 0.998
_diffrn_measured_fraction_theta_max 0.997
_diffrn_measurement_device_type
;
   Bruker Smart Apex
;
_diffrn_measurement_method 'phi and omega scans'
_diffrn_radiation_detector
;
   CCD area-detector
;
_diffrn_radiation_monochromator 'parallel mounted graphite'
_diffrn_radiation_source 'fine focus sealed Siemens Mo tube '
_diffrn_radiation_type MoK\a
_diffrn_radiation_wavelength 0.71073
_diffrn_reflns_av_R_equivalents 0.0840
_diffrn_reflns_av_sigmaI/netI 0.0956
_diffrn_reflns_limit_h_max 14
_diffrn_reflns_limit_h_min -14
_diffrn_reflns_limit_k_max 24
_diffrn_reflns_limit_k_min -24
_diffrn_reflns_limit_l_max 21
_diffrn_reflns_limit_l_min -23
_diffrn_reflns_number 32454
_diffrn_reflns_reduction_process
;
  Intensity data were corrected for Lorentz and polarization
   effects, decay and absorption and reduced to F~o~^2^
   using SAINT (Bruker, 2000) and SADABS (Sheldrick, 2001)
;
_diffrn_reflns_theta_full 25.00
_diffrn_reflns_theta_max 26.02
_diffrn_reflns_theta_min 2.27
_exptl_absorpt_coefficient_mu 0.259
_exptl_absorpt_correction_T_max 0.9834
_exptl_absorpt_correction_T_min 0.8433
_exptl_absorpt_correction_type multi-scan
_exptl_absorpt_process_details '(SADABS, Sheldrick, Bruker, 2000))'
_exptl_crystal_colour colorless
_exptl_crystal_density_diffrn 1.127
_exptl_crystal_description block
_exptl_crystal_F_000 1592
_exptl_crystal_size_max 0.38
_exptl_crystal_size_mid 0.19
_exptl_crystal_size_min 0.065
_refine_diff_density_max 0.432
_refine_diff_density_min -0.486
_refine_diff_density_rms 0.059
_refine_ls_extinction_method none
_refine_ls_goodness_of_fit_ref 1.025
_refine_ls_hydrogen_treatment refall
_refine_ls_matrix_type full
_refine_ls_number_parameters 718
_refine_ls_number_reflns 8460
_refine_ls_number_restraints 0
_refine_ls_restrained_S_all 1.025
_refine_ls_R_factor_all 0.0953
_refine_ls_R_factor_gt 0.0501
_refine_ls_shift/su_max 0.000
_refine_ls_shift/su_mean 0.000
_refine_ls_structure_factor_coef Fsqd
_refine_ls_weighting_details 'calc w=1/[\s^2^(Fo^2^)+(0.0354P)^2^+1.6830P] where P=(Fo^2^+2Fc^2^)/3'
_refine_ls_weighting_scheme calc
_refine_ls_wR_factor_gt 0.1042
_refine_ls_wR_factor_ref 0.1211
_reflns_number_gt 5528
_reflns_number_total 8460
_reflns_threshold_expression I>2\s(I)
_cod_data_source_file ja0475297si20040519_103112.cif
_cod_data_source_block global
_cod_original_sg_symbol_H-M 'P 21/n'
_cod_database_code 4112787
_vrn_publ_code_squeezed_elec 0.0
_vrn_publ_code_void_volume 0.0
_vrn_publ_code_frame_time_sec 10.0
_vrn_publ_code_meas_time_hour 8.0

loop_
_symmetry_equiv_pos_as_xyz
x,y,z
1/2-x,1/2+y,1/2-z
-x,-y,-z
1/2+x,1/2-y,1/2+z

loop_
_atom_site_aniso_label
_atom_site_aniso_U_11
_atom_site_aniso_U_22
_atom_site_aniso_U_33
_atom_site_aniso_U_23
_atom_site_aniso_U_13
_atom_site_aniso_U_12
Sc 0.0137(2) 0.0257(3) 0.0166(3) 0.0003(2) 0.0006(2) -0.0010(2)
Si1 0.0206(4) 0.0300(4) 0.0210(4) -0.0023(3) 0.0041(3) -0.0019(3)
Si2 0.0182(4) 0.0293(4) 0.0258(4) -0.0046(3) 0.0041(3) -0.0029(3)
O 0.0243(10) 0.0435(12) 0.0190(11) 0.0073(9) -0.0034(8) -0.0053(9)
N1 0.0115(10) 0.0267(12) 0.0171(12) 0.0012(10) -0.0012(9) 0.0000(9)
N2 0.0129(10) 0.0262(12) 0.0149(12) 0.0000(9) -0.0009(9) 0.0019(9)
C1 0.0119(12) 0.0322(15) 0.0159(14) 0.0033(12) -0.0010(10) -0.0001(11)
C2 0.0150(13) 0.0321(15) 0.0205(15) 0.0023(12) 0.0025(11) 0.0010(11)
C3 0.0158(13) 0.0335(17) 0.0294(17) 0.0052(14) 0.0023(12) 0.0033(12)
C4 0.0116(13) 0.0460(19) 0.0308(17) 0.0062(15) -0.0023(12) 0.0008(13)
C5 0.0161(13) 0.0339(17) 0.0244(16) 0.0002(13) -0.0030(12) -0.0055(12)
C6 0.0168(13) 0.0336(16) 0.0160(14) 0.0017(12) -0.0005(11) -0.0004(12)
C7 0.0178(14) 0.0287(16) 0.0279(17) 0.0017(13) 0.0001(12) 0.0015(12)
C8 0.0264(16) 0.0296(17) 0.037(2) 0.0040(15) 0.0038(14) -0.0018(13)
C9 0.0335(17) 0.0335(18) 0.0281(19) -0.0006(16) 0.0082(14) 0.0029(15)
C10 0.0145(13) 0.0322(16) 0.0248(16) -0.0020(13) -0.0039(12) -0.0018(12)
C11 0.0300(17) 0.0270(17) 0.0297(19) -0.0027(14) -0.0029(14) -0.0044(13)
C12 0.0224(16) 0.0408(19) 0.0277(18) -0.0093(15) -0.0006(13) -0.0014(14)
C13 0.0157(12) 0.0192(13) 0.0170(14) -0.0024(11) -0.0002(10) 0.0006(10)
C14 0.0168(13) 0.0277(14) 0.0141(14) -0.0008(12) -0.0003(10) -0.0029(11)
C15 0.0195(14) 0.0303(16) 0.0211(16) -0.0031(13) 0.0003(12) -0.0013(12)
C16 0.0189(15) 0.0440(19) 0.0264(17) -0.0049(15) 0.0050(13) -0.0069(14)
C17 0.0320(17) 0.0425(19) 0.0224(17) 0.0040(14) 0.0049(13) -0.0156(15)
C18 0.0307(16) 0.0310(17) 0.0277(18) 0.0077(14) -0.0018(13) -0.0042(13)
C19 0.0194(14) 0.0353(17) 0.0212(16) 0.0012(13) -0.0025(12) -0.0029(13)
C20 0.0156(12) 0.0253(14) 0.0176(14) 0.0039(12) -0.0016(10) -0.0038(11)
C21 0.0173(13) 0.0244(14) 0.0205(15) 0.0022(12) -0.0016(11) -0.0021(11)
C22 0.0178(14) 0.0285(16) 0.0276(17) 0.0058(13) -0.0046(12) 0.0017(12)
C23 0.0272(15) 0.0332(16) 0.0189(16) 0.0024(13) -0.0082(12) -0.0046(13)
C24 0.0271(15) 0.0294(16) 0.0201(16) -0.0033(13) -0.0002(12) -0.0032(12)
C25 0.0183(13) 0.0255(15) 0.0200(15) 0.0008(12) 0.0012(11) -0.0039(11)
C26 0.0152(13) 0.0323(16) 0.0245(16) -0.0008(13) -0.0014(12) 0.0057(12)
C27 0.0201(15) 0.0398(19) 0.0295(19) 0.0005(16) 0.0010(13) 0.0029(14)
C28 0.0254(17) 0.0297(18) 0.045(2) -0.0073(16) 0.0035(16) 0.0021(14)
C29 0.0226(14) 0.0294(16) 0.0183(16) -0.0019(12) 0.0004(12) -0.0003(12)
C30 0.0305(17) 0.0291(17) 0.0280(19) -0.0027(14) 0.0040(15) 0.0011(14)
C31 0.0290(16) 0.0392(19) 0.0238(18) -0.0043(15) 0.0052(13) 0.0005(15)
C32 0.0217(15) 0.046(2) 0.0218(17) 0.0001(15) -0.0046(12) -0.0016(14)
C33 0.0348(18) 0.053(2) 0.0221(18) 0.0038(16) -0.0024(14) 0.0003(16)
C34 0.050(2) 0.101(3) 0.029(2) 0.007(2) 0.0018(17) -0.035(2)
C35 0.0407(19) 0.050(2) 0.030(2) 0.0149(16) -0.0031(15) -0.0163(16)
C36 0.0203(14) 0.0299(17) 0.0262(17) 0.0007(14) -0.0016(13) -0.0014(12)
C37 0.0275(16) 0.0384(19) 0.0280(19) -0.0007(16) -0.0014(14) -0.0042(14)
C38 0.0317(18) 0.0332(18) 0.033(2) -0.0043(16) 0.0026(15) -0.0002(14)
C39 0.0347(19) 0.041(2) 0.0305(19) -0.0070(17) 0.0085(15) -0.0057(16)
C40 0.0231(15) 0.0310(17) 0.0214(17) 0.0018(14) 0.0055(13) 0.0012(13)
C41 0.0216(15) 0.0304(17) 0.0358(19) 0.0019(15) 0.0048(13) 0.0014(13)
C42 0.0271(18) 0.040(2) 0.053(2) -0.0156(18) 0.0079(17) -0.0078(16)
C43 0.0253(16) 0.0424(19) 0.0219(17) -0.0006(16) -0.0001(13) -0.0024(14)

loop_
_atom_site_label
_atom_site_type_symbol
_atom_site_thermal_displace_type
_atom_site_fract_x
_atom_site_fract_y
_atom_site_fract_z
_atom_site_occupancy
_atom_site_U_iso_or_equiv
Sc Sc Uani 0.18113(4) 0.18417(2) 0.21528(3) 1.000 0.0187(2)
Si1 Si Uani 0.32490(6) 0.06430(4) 0.10011(4) 1.000 0.0237(2)
Si2 Si Uani 0.37959(6) 0.31863(4) 0.26123(4) 1.000 0.0243(2)
O O Uani 0.09643(15) 0.21862(10) 0.11380(10) 1.000 0.0292(6)
N1 N Uani 0.00606(17) 0.15326(10) 0.24513(11) 1.000 0.0185(7)
N2 N Uani 0.16534(17) 0.13402(10) 0.31801(11) 1.000 0.0181(7)
C1 C Uani -0.1170(2) 0.16012(13) 0.22363(14) 1.000 0.0201(8)
C2 C Uani -0.1666(2) 0.22476(13) 0.22749(14) 1.000 0.0225(8)
C3 C Uani -0.2817(2) 0.23436(15) 0.19929(15) 1.000 0.0262(9)
C4 C Uani -0.3470(2) 0.18267(16) 0.16917(16) 1.000 0.0297(10)
C5 C Uani -0.2990(2) 0.11980(15) 0.16717(15) 1.000 0.0250(9)
C6 C Uani -0.1834(2) 0.10646(14) 0.19357(14) 1.000 0.0222(8)
C7 C Uani -0.1002(2) 0.28379(14) 0.26167(15) 1.000 0.0249(9)
C8 C Uani -0.0847(3) 0.33994(16) 0.20926(18) 1.000 0.0309(10)
C9 C Uani -0.1601(3) 0.31094(17) 0.32546(17) 1.000 0.0314(10)
C10 C Uani -0.1367(2) 0.03593(14) 0.18825(15) 1.000 0.0241(9)
C11 C Uani -0.2025(3) -0.01210(15) 0.23460(18) 1.000 0.0292(10)
C12 C Uani -0.1462(3) 0.01087(17) 0.11210(17) 1.000 0.0304(10)
C13 C Uani 0.0474(2) 0.12811(12) 0.30743(13) 1.000 0.0174(8)
C14 C Uani -0.0275(2) 0.09249(13) 0.35621(13) 1.000 0.0196(8)
C15 C Uani -0.1351(2) 0.11839(15) 0.37483(14) 1.000 0.0237(9)
C16 C Uani -0.2042(3) 0.08203(16) 0.41812(16) 1.000 0.0296(10)
C17 C Uani -0.1695(3) 0.01937(16) 0.44145(16) 1.000 0.0322(10)
C18 C Uani -0.0643(3) -0.00761(15) 0.42132(16) 1.000 0.0300(10)
C19 C Uani 0.0065(2) 0.02937(15) 0.38023(15) 1.000 0.0255(9)
C20 C Uani 0.2272(2) 0.12711(12) 0.38619(14) 1.000 0.0196(8)
C21 C Uani 0.3245(2) 0.08286(13) 0.39366(14) 1.000 0.0209(8)
C22 C Uani 0.3897(2) 0.07912(14) 0.45810(15) 1.000 0.0249(9)
C23 C Uani 0.3622(2) 0.11706(14) 0.51505(15) 1.000 0.0269(9)
C24 C Uani 0.2680(2) 0.16106(14) 0.50698(15) 1.000 0.0256(9)
C25 C Uani 0.2009(2) 0.16812(13) 0.44319(14) 1.000 0.0213(8)
C26 C Uani 0.3598(2) 0.03760(14) 0.33513(16) 1.000 0.0241(9)
C27 C Uani 0.4899(2) 0.04714(17) 0.32021(18) 1.000 0.0298(10)
C28 C Uani 0.3377(3) -0.03589(16) 0.3525(2) 1.000 0.0333(11)
C29 C Uani 0.1073(2) 0.22282(13) 0.43905(15) 1.000 0.0235(9)
C30 C Uani 0.1642(3) 0.29223(15) 0.44694(18) 1.000 0.0291(10)
C31 C Uani 0.0181(3) 0.21416(17) 0.49468(17) 1.000 0.0305(10)
C32 C Uani -0.0090(3) 0.19414(18) 0.07363(16) 1.000 0.0301(10)
C33 C Uani 0.0099(3) 0.20667(19) -0.00332(17) 1.000 0.0369(11)
C34 C Uani 0.1298(3) 0.2388(3) -0.0033(2) 1.000 0.0601(14)
C35 C Uani 0.1545(3) 0.26509(18) 0.06899(17) 1.000 0.0405(11)
C36 C Uani 0.3272(2) 0.13499(15) 0.16268(16) 1.000 0.0256(9)
C37 C Uani 0.1702(3) 0.04034(17) 0.06981(19) 1.000 0.0315(10)
C38 C Uani 0.3977(3) -0.01238(16) 0.13953(19) 1.000 0.0326(11)
C39 C Uani 0.4024(3) 0.08512(19) 0.01936(18) 1.000 0.0351(11)
C40 C Uani 0.2282(3) 0.28685(15) 0.24745(18) 1.000 0.0250(9)
C41 C Uani 0.4411(3) 0.33518(16) 0.17432(17) 1.000 0.0291(10)
C42 C Uani 0.3900(3) 0.39911(18) 0.3110(2) 1.000 0.0398(11)
C43 C Uani 0.4735(3) 0.25511(17) 0.31091(18) 1.000 0.0300(10)
H3 H Uiso -0.31368 0.27836 0.20264 1.00(4) 0.019(2)
H4 H Uiso -0.42065 0.18888 0.15023 1.00(5) 0.043(3)
H5 H Uiso -0.34491 0.08564 0.14885 1.00(5) 0.019(2)
H7 H Uiso -0.02352 0.26749 0.27867 1.00(4) 0.017(2)
H8 H Uiso -0.16566 0.35937 0.18824 1.00(5) 0.044(3)
H8' H Uiso -0.04455 0.32423 0.16679 1.00(5) 0.037(3)
H8" H Uiso -0.04015 0.37853 0.23265 1.00(6) 0.041(3)
H9 H Uiso -0.23470 0.32912 0.31100 1.00(5) 0.034(3)
H9' H Uiso -0.11567 0.34800 0.34787 1.00(6) 0.051(3)
H9" H Uiso -0.16626 0.27550 0.36150 1.00(5) 0.047(3)
H10 H Uiso -0.05489 0.03506 0.20769 1.00(5) 0.029(2)
H11 H Uiso -0.19760 0.00386 0.28235 1.00(5) 0.028(2)
H11' H Uiso -0.16590 -0.05596 0.23428 1.00(5) 0.027(2)
H11" H Uiso -0.29006 -0.01694 0.21490 1.00(5) 0.029(2)
H12 H Uiso -0.23333 0.00817 0.09269 1.00(6) 0.050(3)
H12' H Uiso -0.11162 -0.03526 0.10608 1.00(5) 0.041(3)
H12" H Uiso -0.10304 0.03968 0.08236 1.00(5) 0.037(3)
H15 H Uiso -0.16042 0.16225 0.36082 1.00(4) 0.024(2)
H16 H Uiso -0.27105 0.09986 0.43021 1.00(5) 0.024(2)
H17 H Uiso -0.21547 -0.00824 0.46794 1.00(5) 0.033(2)
H18 H Uiso -0.04384 -0.05184 0.43738 1.00(5) 0.035(2)
H19 H Uiso 0.07610 0.01147 0.36665 1.00(5) 0.026(2)
H22 H Uiso 0.44912 0.04877 0.46394 1.00(4) 0.022(2)
H23 H Uiso 0.40663 0.11360 0.56004 1.00(5) 0.025(2)
H24 H Uiso 0.24981 0.18832 0.54568 1.00(5) 0.023(2)
H26 H Uiso 0.31230 0.04908 0.29462 1.00(5) 0.026(2)
H27 H Uiso 0.51294 0.09412 0.31006 1.00(5) 0.036(2)
H27' H Uiso 0.50773 0.01949 0.27751 1.00(6) 0.040(3)
H27" H Uiso 0.54332 0.03277 0.35972 1.00(6) 0.050(3)
H28 H Uiso 0.38860 -0.04806 0.40136 1.00(5) 0.042(3)
H28' H Uiso 0.35234 -0.06602 0.31680 1.00(5) 0.033(2)
H28" H Uiso 0.25992 -0.04338 0.36104 1.00(6) 0.046(3)
H29 H Uiso 0.06574 0.21929 0.39102 1.00(5) 0.022(2)
H30 H Uiso 0.10926 0.32930 0.43920 1.00(5) 0.041(3)
H30' H Uiso 0.22515 0.29780 0.41386 1.00(5) 0.038(3)
H30" H Uiso 0.20130 0.29891 0.49300 1.00(6) 0.038(3)
H31 H Uiso -0.01967 0.16628 0.49443 1.00(6) 0.050(3)
H31' H Uiso -0.04103 0.24936 0.48957 1.00(5) 0.025(2)
H31" H Uiso 0.05521 0.22369 0.53930 1.00(5) 0.026(2)
H32 H Uiso -0.07785 0.22043 0.08950 1.00(5) 0.036(3)
H32' H Uiso -0.01815 0.14754 0.08598 1.00(5) 0.031(2)
H33 H Uiso 0.00195 0.16321 -0.03051 1.00(6) 0.058(3)
H33' H Uiso -0.04515 0.23844 -0.02338 1.00(5) 0.047(3)
H34 H Uiso 0.21464 0.20480 -0.00866 1.00(12) 0.204(6)
H34' H Uiso 0.13252 0.27535 -0.03829 1.00(6) 0.065(3)
H35 H Uiso 0.23741 0.26957 0.08668 1.00(5) 0.037(3)
H35' H Uiso 0.11522 0.31812 0.06558 1.00(7) 0.088(3)
H36 H Uiso 0.34694 0.17569 0.13983 1.00(6) 0.057(3)
H36' H Uiso 0.38505 0.12727 0.19679 1.00(5) 0.033(3)
H37 H Uiso 0.12428 0.03290 0.10929 1.00(6) 0.049(3)
H37' H Uiso 0.17038 -0.00001 0.04169 1.00(6) 0.039(2)
H37" H Uiso 0.13279 0.07715 0.03915 1.00(5) 0.033(2)
H38 H Uiso 0.47646 -0.00411 0.14889 1.00(6) 0.052(3)
H38' H Uiso 0.38628 -0.05035 0.10598 1.00(5) 0.034(2)
H38" H Uiso 0.36092 -0.02705 0.18014 1.00(5) 0.042(3)
H39 H Uiso 0.36145 0.12406 -0.00639 1.00(6) 0.065(3)
H39' H Uiso 0.40374 0.04747 -0.00893 1.00(6) 0.050(3)
H39" H Uiso 0.48096 0.10125 0.03221 1.00(7) 0.063(3)
H40 H Uiso 0.18526 0.31902 0.21991 1.00(5) 0.041(3)
H40' H Uiso 0.19653 0.28654 0.28596 1.00(6) 0.043(3)
H41 H Uiso 0.44647 0.29533 0.14967 1.00(5) 0.032(2)
H41' H Uiso 0.52009 0.35893 0.18199 1.00(5) 0.035(3)
H41" H Uiso 0.39019 0.36962 0.14527 1.00(5) 0.038(3)
H42 H Uiso 0.35088 0.43335 0.28556 1.00(6) 0.059(3)
H42' H Uiso 0.46582 0.41389 0.31978 1.00(6) 0.053(3)
H42" H Uiso 0.35924 0.39662 0.36071 1.00(7) 0.077(3)
H43 H Uiso 0.43611 0.23833 0.35061 1.00(5) 0.036(3)
H43' H Uiso 0.54452 0.27389 0.32958 1.00(6) 0.051(3)
H43" H Uiso 0.48461 0.21432 0.28097 1.00(6) 0.043(3)

loop_
_atom_type_symbol
_atom_type_description
_atom_type_scat_dispersion_real
_atom_type_scat_dispersion_imag
_atom_type_scat_source
Si Si 0.0817 0.0704 'International Tables Vol C Tables 4.2.6.8 and 6.1.1.4'
Sc Sc 0.2519 0.3716 'International Tables Vol C Tables 4.2.6.8 and 6.1.1.4'
O O 0.0106 0.0060 'International Tables Vol C Tables 4.2.6.8 and 6.1.1.4'
N N 0.0061 0.0033 'International Tables Vol C Tables 4.2.6.8 and 6.1.1.4'
H H 0.0000 0.0000 'International Tables Vol C Tables 4.2.6.8 and 6.1.1.4'
C C 0.0033 0.0016 'International Tables Vol C Tables 4.2.6.8 and 6.1.1.4'

loop_
_geom_angle_atom_site_label_1
_geom_angle_atom_site_label_2
_geom_angle_atom_site_label_3
_geom_angle
_geom_angle_publ_flag
O Sc N1 88.16(7) yes
O Sc N2 148.84(7) yes
O Sc C36 92.11(9) yes
O Sc C40 91.97(10) yes
N1 Sc N2 60.77(7) yes
N1 Sc C36 135.30(9) yes
N1 Sc C40 113.41(11) yes
N2 Sc C36 107.93(9) yes
N2 Sc C40 102.15(10) yes
C36 Sc C40 111.25(12) yes
C36 Si1 C37 111.26(13) yes
C36 Si1 C38 112.51(15) yes
C36 Si1 C39 111.94(15) yes
C37 Si1 C38 106.98(15) yes
C37 Si1 C39 106.99(16) yes
C38 Si1 C39 106.82(16) yes
C40 Si2 C41 110.02(15) yes
C40 Si2 C42 113.24(15) yes
C40 Si2 C43 109.42(15) yes
C41 Si2 C42 106.39(15) yes
C41 Si2 C43 109.26(15) yes
C42 Si2 C43 108.41(16) yes
Sc O C32 130.11(17) yes
Sc O C35 121.72(17) yes
C32 O C35 107.4(2) yes
Sc N1 C1 141.45(17) yes
Sc N1 C13 93.90(14) yes
C1 N1 C13 124.0(2) yes
Sc N2 C13 92.98(15) yes
Sc N2 C20 140.74(15) yes
C13 N2 C20 122.9(2) yes
N1 C1 C2 117.2(2) yes
N1 C1 C6 121.7(2) yes
C2 C1 C6 120.8(2) no
C1 C2 C3 118.3(2) no
C1 C2 C7 122.9(2) no
C3 C2 C7 118.8(2) no
C2 C3 C4 121.5(3) no
C3 C4 C5 119.8(2) no
C4 C5 C6 122.0(3) no
C1 C6 C5 117.6(2) no
C1 C6 C10 123.8(2) no
C5 C6 C10 118.6(2) no
C2 C7 C8 111.7(2) no
C2 C7 C9 112.2(2) no
C8 C7 C9 109.7(2) no
C6 C10 C11 110.9(2) no
C6 C10 C12 111.6(2) no
C11 C10 C12 109.6(2) no
N1 C13 N2 112.4(2) yes
N1 C13 C14 123.5(2) yes
N2 C13 C14 124.0(2) yes
C13 C14 C15 122.2(2) no
C13 C14 C19 118.9(2) no
C15 C14 C19 118.8(2) no
C14 C15 C16 120.1(3) no
C15 C16 C17 120.5(3) no
C16 C17 C18 119.7(3) no
C17 C18 C19 119.9(3) no
C14 C19 C18 121.0(2) no
N2 C20 C21 118.6(2) yes
N2 C20 C25 121.5(2) yes
C21 C20 C25 119.6(2) no
C20 C21 C22 119.1(2) no
C20 C21 C26 123.2(2) no
C22 C21 C26 117.7(2) no
C21 C22 C23 121.9(2) no
C22 C23 C24 118.7(3) no
C23 C24 C25 122.1(3) no
C20 C25 C24 118.6(2) no
C20 C25 C29 124.4(2) no
C24 C25 C29 117.0(2) no
C21 C26 C27 111.9(2) no
C21 C26 C28 111.0(2) no
C27 C26 C28 109.5(2) no
C25 C29 C30 110.8(2) no
C25 C29 C31 112.3(2) no
C30 C29 C31 109.4(2) no
O C32 C33 106.3(3) yes
C32 C33 C34 105.2(3) no
C33 C34 C35 105.2(3) no
O C35 C34 104.8(3) yes
Sc C36 Si1 130.60(13) yes
Sc C40 Si2 124.74(17) yes
C2 C3 H3 116.95 no
C4 C3 H3 121.55 no
C3 C4 H4 121.67 no
C5 C4 H4 118.56 no
C4 C5 H5 118.54 no
C6 C5 H5 119.42 no
C2 C7 H7 106.87 no
C8 C7 H7 108.90 no
C9 C7 H7 107.29 no
C7 C8 H8 112.45 no
C7 C8 H8' 112.18 no
C7 C8 H8" 110.71 no
H8 C8 H8' 104.24 no
H8 C8 H8" 106.47 no
H8' C8 H8" 110.48 no
C7 C9 H9 110.30 no
C7 C9 H9' 111.59 no
C7 C9 H9" 110.64 no
H9 C9 H9' 105.10 no
H9 C9 H9" 111.61 no
H9' C9 H9" 107.46 no
C6 C10 H10 108.73 no
C11 C10 H10 105.23 no
C12 C10 H10 110.64 no
C10 C11 H11 109.81 no
C10 C11 H11' 109.49 no
C10 C11 H11" 110.16 no
H11 C11 H11' 108.09 no
H11 C11 H11" 111.01 no
H11' C11 H11" 108.23 no
C10 C12 H12 110.80 no
C10 C12 H12' 113.85 no
C10 C12 H12" 110.86 no
H12 C12 H12' 106.41 no
H12 C12 H12" 109.69 no
H12' C12 H12" 104.96 no
C14 C15 H15 121.40 no
C16 C15 H15 118.36 no
C15 C16 H16 118.62 no
C17 C16 H16 120.91 no
C16 C17 H17 123.59 no
C18 C17 H17 116.54 no
C17 C18 H18 117.60 no
C19 C18 H18 122.50 no
C14 C19 H19 118.98 no
C18 C19 H19 120.01 no
C21 C22 H22 119.25 no
C23 C22 H22 118.74 no
C22 C23 H23 121.64 no
C24 C23 H23 119.65 no
C23 C24 H24 119.21 no
C25 C24 H24 118.71 no
C21 C26 H26 106.94 no
C27 C26 H26 108.81 no
C28 C26 H26 108.59 no
C26 C27 H27 114.97 no
C26 C27 H27' 109.35 no
C26 C27 H27" 112.02 no
H27 C27 H27' 106.65 no
H27 C27 H27" 105.59 no
H27' C27 H27" 107.89 no
C26 C28 H28 108.30 no
C26 C28 H28' 114.94 no
C26 C28 H28" 111.61 no
H28 C28 H28' 111.52 no
H28 C28 H28" 105.71 no
H28' C28 H28" 104.37 no
C25 C29 H29 106.16 no
C30 C29 H29 108.73 no
C31 C29 H29 109.35 no
C29 C30 H30 114.32 no
C29 C30 H30' 110.77 no
C29 C30 H30" 111.82 no
H30 C30 H30' 107.10 no
H30 C30 H30" 105.58 no
H30' C30 H30" 106.80 no
C29 C31 H31 113.12 no
C29 C31 H31' 109.75 no
C29 C31 H31" 109.00 no
H31 C31 H31' 112.27 no
H31 C31 H31" 110.23 no
H31' C31 H31" 101.85 no
O C32 H32 107.18 no
O C32 H32' 107.12 no
C33 C32 H32 111.81 no
C33 C32 H32' 114.75 no
H32 C32 H32' 109.22 no
C32 C33 H33 109.78 no
C32 C33 H33' 111.21 no
C34 C33 H33 114.38 no
C34 C33 H33' 106.54 no
H33 C33 H33' 109.63 no
C33 C34 H34 119.73 no
C33 C34 H34' 112.75 no
C35 C34 H34 100.50 no
C35 C34 H34' 110.48 no
H34 C34 H34' 107.33 no
O C35 H35 108.89 no
O C35 H35' 115.52 no
C34 C35 H35 117.59 no
C34 C35 H35' 103.18 no
H35 C35 H35' 107.14 no
Sc C36 H36 92.10 no
Sc C36 H36' 106.29 no
Si1 C36 H36 110.49 no
Si1 C36 H36' 107.93 no
H36 C36 H36' 106.79 no
Si1 C37 H37 110.63 no
Si1 C37 H37' 110.07 no
Si1 C37 H37" 109.71 no
H37 C37 H37' 109.13 no
H37 C37 H37" 109.53 no
H37' C37 H37" 107.72 no
Si1 C38 H38 109.15 no
Si1 C38 H38' 109.53 no
Si1 C38 H38" 111.69 no
H38 C38 H38' 110.04 no
H38 C38 H38" 112.32 no
H38' C38 H38" 103.99 no
Si1 C39 H39 109.84 no
Si1 C39 H39' 108.97 no
Si1 C39 H39" 110.44 no
H39 C39 H39' 111.65 no
H39 C39 H39" 104.49 no
H39' C39 H39" 111.38 no
Sc C40 H40 112.10 no
Sc C40 H40' 97.17 no
Si2 C40 H40 106.61 no
Si2 C40 H40' 109.61 no
H40 C40 H40' 104.60 no
Si2 C41 H41 109.72 no
Si2 C41 H41' 109.82 no
Si2 C41 H41" 111.05 no
H41 C41 H41' 112.49 no
H41 C41 H41" 110.86 no
H41' C41 H41" 102.75 no
Si2 C42 H42 111.04 no
Si2 C42 H42' 113.25 no
Si2 C42 H42" 114.20 no
H42 C42 H42' 105.40 no
H42 C42 H42" 109.26 no
H42' C42 H42" 103.07 no
Si2 C43 H43 111.55 no
Si2 C43 H43' 111.38 no
Si2 C43 H43" 110.72 no
H43 C43 H43' 105.22 no
H43 C43 H43" 104.17 no
H43' C43 H43" 113.46 no

loop_
_geom_bond_atom_site_label_1
_geom_bond_atom_site_label_2
_geom_bond_distance
_geom_bond_publ_flag
Sc O 2.203(2) yes
Sc N1 2.198(2) yes
Sc N2 2.215(2) yes
Sc C36 2.229(3) yes
Sc C40 2.195(3) yes
Si1 C36 1.846(3) yes
Si1 C37 1.873(4) yes
Si1 C38 1.872(3) yes
Si1 C39 1.873(4) yes
Si2 C40 1.836(3) yes
Si2 C41 1.871(3) yes
Si2 C42 1.865(4) yes
Si2 C43 1.870(3) yes
O C32 1.458(4) yes
O C35 1.451(4) yes
N1 C1 1.435(3) yes
N1 C13 1.340(3) yes
N2 C13 1.347(3) yes
N2 C20 1.436(3) yes
C1 C2 1.413(4) no
C1 C6 1.408(4) no
C2 C3 1.391(3) no
C2 C7 1.520(4) no
C3 C4 1.372(4) no
C4 C5 1.371(4) no
C5 C6 1.398(3) no
C6 C10 1.512(4) no
C7 C8 1.519(4) no
C7 C9 1.533(4) no
C10 C11 1.534(4) no
C10 C12 1.529(4) no
C13 C14 1.486(3) no
C14 C15 1.398(3) no
C14 C19 1.386(4) no
C15 C16 1.385(4) no
C16 C17 1.376(5) no
C17 C18 1.391(5) no
C18 C19 1.377(4) no
C20 C21 1.415(3) no
C20 C25 1.408(4) no
C21 C22 1.387(4) no
C21 C26 1.511(4) no
C22 C23 1.377(4) no
C23 C24 1.385(4) no
C24 C25 1.392(4) no
C25 C29 1.523(3) no
C26 C27 1.538(3) no
C26 C28 1.530(4) no
C29 C30 1.533(4) no
C29 C31 1.528(4) no
C32 C33 1.516(4) no
C33 C34 1.507(5) no
C34 C35 1.479(5) no
C3 H3 0.9551 no
C4 H4 0.8958 no
C5 H5 0.9126 no
C7 H7 0.9641 no
C8 H8 1.0508 no
C8 H8' 1.0067 no
C8 H8" 1.0078 no
C9 H9 0.9450 no
C9 H9' 0.9764 no
C9 H9" 0.9914 no
C10 H10 0.9757 no
C11 H11 0.9603 no
C11 H11' 0.9701 no
C11 H11" 1.0423 no
C12 H12 1.0331 no
C12 H12' 1.0116 no
C12 H12" 0.9657 no
C15 H15 0.9541 no
C16 H16 0.8849 no
C17 H17 0.9326 no
C18 H18 0.9579 no
C19 H19 0.9224 no
C22 H22 0.9085 no
C23 H23 0.9638 no
C24 H24 0.9505 no
C26 H26 0.9365 no
C27 H27 0.9970 no
C27 H27' 1.0148 no
C27 H27" 0.9743 no
C28 H28 1.0858 no
C28 H28' 0.9314 no
C28 H28" 0.9230 no
C29 H29 0.9998 no
C30 H30 0.9730 no
C30 H30' 0.9759 no
C30 H30" 0.9535 no
C31 H31 1.0483 no
C31 H31' 0.9728 no
C31 H31" 0.9392 no
C32 H32 1.0072 no
C32 H32' 0.9675 no
C33 H33 1.0111 no
C33 H33' 0.9514 no
C34 H34 1.1903 no
C34 H34' 0.9899 no
C35 H35 0.9816 no
C35 H35' 1.1496 no
C36 H36 0.9563 no
C36 H36' 0.9027 no
C37 H37 0.9571 no
C37 H37' 0.9674 no
C37 H37" 1.0126 no
C38 H38 0.9153 no
C38 H38' 0.9936 no
C38 H38" 0.9511 no
C39 H39 1.0141 no
C39 H39' 0.9255 no
C39 H39" 0.9642 no
C40 H40 0.9425 no
C40 H40' 0.8395 no
C41 H41 0.9281 no
C41 H41' 1.0168 no
C41 H41" 1.0329 no
C42 H42 0.9318 no
C42 H42' 0.9150 no
C42 H42" 1.0330 no
C43 H43 0.9541 no
C43 H43' 0.9365 no
C43 H43" 1.0073 no

loop_
_geom_contact_atom_site_label_1
_geom_contact_atom_site_label_2
_geom_contact_distance
_geom_contact_site_symmetry_2
_geom_contact_publ_flag
Sc C7 3.922(3) . no
Sc H7 3.1701 . no
Sc H26 3.3844 . no
Sc H43" 3.6334 . no
O N1 3.062(3) . no
O C36 3.191(3) . no
O C40 3.163(4) . no
O H8' 2.8762 . no
N1 O 3.062(3) . no
N1 N2 2.232(3) . no
N1 C32 3.355(4) . no
N2 C40 3.431(4) . no
N2 N1 2.232(3) . no
N1 H10 2.5475 . no
N1 H7 2.3996 . no
N2 H19 2.8311 . no
N2 H26 2.4450 . no
N2 H29 2.5184 . no
C1 C15 3.016(4) . no
C1 C32 3.259(4) . no
C2 C15 3.514(4) . no
C2 C32 3.594(4) . no
C6 C14 3.462(4) . no
C6 C32 3.587(4) . no
C6 C15 3.459(4) . no
C7 Sc 3.922(3) . no
C10 C14 3.528(4) . no
C10 C13 3.495(4) . no
C12 C37 3.599(5) 3_555 no
C13 C29 3.172(4) . no
C13 C10 3.495(4) . no
C14 C29 3.355(4) . no
C14 C25 3.337(3) . no
C14 C6 3.462(4) . no
C14 C10 3.528(4) . no
C14 C31 3.593(4) . no
C15 C31 3.363(4) . no
C15 C29 3.598(4) . no
C15 C6 3.459(4) . no
C15 C2 3.514(4) . no
C15 C1 3.016(4) . no
C17 C18 3.595(5) 3_556 no
C18 C17 3.595(5) 3_556 no
C18 C18 3.248(4) 3_556 no
C19 C20 3.175(3) . no
C20 C19 3.175(3) . no
C25 C14 3.337(3) . no
C29 C15 3.598(4) . no
C29 C14 3.355(4) . no
C29 C13 3.172(4) . no
C31 C15 3.363(4) . no
C31 C14 3.593(4) . no
C32 C6 3.587(4) . no
C32 C2 3.594(4) . no
C32 C1 3.259(4) . no
C36 O 3.191(3) . no
C37 C12 3.599(5) 3_555 no
C40 O 3.163(4) . no
C40 C35 3.464(5) . no
C40 N2 3.431(4) . no
C1 H32' 2.9346 . no
C1 H32 2.8851 . no
C1 H15 2.6913 . no
C2 H32 2.8813 . no
C2 H15 2.8229 . no
C3 H8 2.8392 . no
C3 H9 2.8665 . no
C4 H43" 3.0304 1_455 no
C5 H12 2.7733 . no
C5 H11" 2.8777 . no
C6 H32' 2.9924 . no
C8 H23 2.9808 4_454 no
C8 H40 3.0900 . no
C8 H3 2.8741 . no
C9 H15 3.0453 . no
C9 H3 2.8868 . no
C11 H5 2.9509 . no
C12 H5 2.8383 . no
C12 H42' 3.0413 2_545 no
C12 H37' 2.9259 3_555 no
C13 H7 2.9388 . no
C13 H29 2.4166 . no
C13 H10 2.8431 . no
C14 H31 3.0096 . no
C14 H29 2.8062 . no
C14 H10 3.0437 . no
C14 H11 2.9071 . no
C15 H31 2.7158 . no
C15 H29 3.0446 . no
C15 H11 2.9411 . no
C16 H11 3.0233 . no
C16 H31 2.9826 . no
C17 H11 3.0354 . no
C18 H11 2.9581 . no
C19 H11 2.9119 . no
C20 H19 2.8866 . no
C22 H28 2.7598 . no
C22 H17 2.8838 3_556 no
C22 H27" 2.8086 . no
C23 H17 2.7735 3_556 no
C24 H31" 2.8311 . no
C24 H33' 3.0095 4_555 no
C24 H30" 2.8633 . no
C27 H36' 3.0140 . no
C27 H22 2.8062 . no
C28 H22 2.9265 . no
C30 H24 2.9181 . no
C31 H24 2.7884 . no
C32 H37" 2.9403 . no
C33 H37" 3.0222 . no
C33 H43 3.0477 4_454 no
C35 H40 3.0620 . no
C35 H36 3.0596 . no
C36 H26 3.0551 . no
C36 H4 3.0879 1_655 no
C37 H32' 3.0599 . no
C38 H27' 2.8944 . no
C40 H7 2.9906 . no
C40 H35 3.0866 . no
C41 H3 3.0222 1_655 no
C41 H35 3.0489 . no
C42 H37 3.0827 2_555 no
H3 C8 2.8741 . no
H3 C9 2.8868 . no
H3 C41 3.0222 1_455 no
H3 H8 2.3651 . no
H3 H9 2.4107 . no
H3 H41' 2.4917 1_455 no
H4 C36 3.0879 1_455 no
H5 C11 2.9509 . no
H5 C12 2.8383 . no
H5 H11" 2.4599 . no
H5 H12 2.3117 . no
H7 Sc 3.1701 . no
H7 N1 2.3996 . no
H7 C13 2.9388 . no
H7 C40 2.9906 . no
H7 H29 2.4912 . no
H7 H40' 2.5247 . no
H8 C3 2.8392 . no
H8 H3 2.3651 . no
H8 H9 2.5887 . no
H8' O 2.8762 . no
H8' H32 2.5538 . no
H8' H23 2.4100 4_454 no
H8" H9' 2.4874 . no
H9 C3 2.8665 . no
H9 H3 2.4107 . no
H9 H8 2.5887 . no
H9' H8" 2.4874 . no
H9" H15 2.2632 . no
H10 N1 2.5475 . no
H10 C13 2.8431 . no
H10 C14 3.0437 . no
H11 C14 2.9071 . no
H11 C15 2.9411 . no
H11 C16 3.0233 . no
H11 C17 3.0354 . no
H11 C18 2.9581 . no
H11 C19 2.9119 . no
H11' H12' 2.5919 . no
H11" C5 2.8777 . no
H11" H5 2.4599 . no
H11" H12 2.5080 . no
H12 C5 2.7733 . no
H12 H5 2.3117 . no
H12 H11" 2.5080 . no
H12' H11' 2.5919 . no
H12' H42' 2.3295 2_545 no
H12" H32' 2.3598 . no
H12" H37' 2.5528 3_555 no
H15 C1 2.6913 . no
H15 C2 2.8229 . no
H15 C9 3.0453 . no
H15 H9" 2.2632 . no
H17 C22 2.8838 3_556 no
H17 C23 2.7735 3_556 no
H19 N2 2.8311 . no
H19 C20 2.8866 . no
H19 H28" 2.3693 . no
H22 C27 2.8062 . no
H22 C28 2.9265 . no
H22 H27" 2.3430 . no
H22 H28 2.3477 . no
H23 C8 2.9808 4_555 no
H23 H8' 2.4100 4_555 no
H24 C30 2.9181 . no
H24 C31 2.7884 . no
H24 H30" 2.4713 . no
H24 H31" 2.3176 . no
H26 Sc 3.3844 . no
H26 N2 2.4450 . no
H26 C36 3.0551 . no
H27 H36' 2.5954 . no
H27 H43" 2.4796 . no
H27' C38 2.8944 . no
H27' H38 2.4912 . no
H27' H38" 2.5746 . no
H27" C22 2.8086 . no
H27" H22 2.3430 . no
H27" H28 2.5560 . no
H28 C22 2.7598 . no
H28 H22 2.3477 . no
H28 H27" 2.5560 . no
H28' H40 2.4289 2_545 no
H28" H19 2.3693 . no
H28" H41" 2.4327 2_545 no
H29 N2 2.5184 . no
H29 C13 2.4166 . no
H29 C14 2.8062 . no
H29 C15 3.0446 . no
H29 H7 2.4912 . no
H30 H31' 2.5744 . no
H30 H38' 2.5547 2_555 no
H30' H40' 2.4410 . no
H30" C24 2.8633 . no
H30" H24 2.4713 . no
H30" H31" 2.4509 . no
H31 C14 3.0096 . no
H31 C15 2.7158 . no
H31 C16 2.9826 . no
H31' H30 2.5744 . no
H31" C24 2.8311 . no
H31" H24 2.3176 . no
H31" H30" 2.4509 . no
H31" H41 2.5416 4_455 no
H32 C1 2.8851 . no
H32 C2 2.8813 . no
H32 H8' 2.5538 . no
H32' C1 2.9346 . no
H32' C6 2.9924 . no
H32' C37 3.0599 . no
H32' H12" 2.3598 . no
H32' H37" 2.4372 . no
H33 H37" 2.5760 . no
H33' C24 3.0095 4_454 no
H33' H43 2.4352 4_454 no
H34 H39 2.3193 . no
H35 C40 3.0866 . no
H35 C41 3.0489 . no
H35 H36 2.4301 . no
H36 C35 3.0596 . no
H36 H35 2.4301 . no
H36' C27 3.0140 . no
H36' H27 2.5954 . no
H36' H43" 2.5697 . no
H37 C42 3.0827 2_545 no
H37' C12 2.9259 3_555 no
H37' H12" 2.5528 3_555 no
H37" C32 2.9403 . no
H37" C33 3.0222 . no
H37" H32' 2.4372 . no
H37" H33 2.5760 . no
H38 H27' 2.4912 . no
H38' H30 2.5547 2_545 no
H38" H27' 2.5746 . no
H39 H34 2.3193 . no
H40 C8 3.0900 . no
H40 C35 3.0620 . no
H40 H28' 2.4289 2_555 no
H40' H7 2.5247 . no
H40' H30' 2.4410 . no
H41 H31" 2.5416 4_554 no
H41' H3 2.4917 1_655 no
H41" H28" 2.4327 2_555 no
H42' C12 3.0413 2_555 no
H42' H12' 2.3295 2_555 no
H43 C33 3.0477 4_555 no
H43 H33' 2.4352 4_555 no
H43" Sc 3.6334 . no
H43" C4 3.0304 1_655 no
H43" H27 2.4796 . no
H43" H36' 2.5697 . no

loop_
_geom_hbond_atom_site_label_D
_geom_hbond_atom_site_label_H
_geom_hbond_atom_site_label_A
_geom_hbond_distance_DH
_geom_hbond_distance_HA
_geom_hbond_distance_DA
_geom_hbond_angle_DHA
_geom_hbond_publ_flag
C7 H7 N1 0.9600 2.4000 2.901(3) 112.00 yes
C10 H10 N1 0.9800 2.5500 3.007(3) 109.00 yes
C26 H26 N2 0.9400 2.4400 2.933(3) 112.00 yes
C29 H29 N2 1.0000 2.5200 3.017(3) 110.00 yes

loop_
_geom_torsion_atom_site_label_1
_geom_torsion_atom_site_label_2
_geom_torsion_atom_site_label_3
_geom_torsion_atom_site_label_4
_geom_torsion
_geom_torsion_publ_flag
N1 Sc O C32 -29.8(2) no
N1 Sc O C35 161.8(2) no
N2 Sc O C32 -25.5(3) no
N2 Sc O C35 166.1(2) no
C36 Sc O C32 105.5(2) no
C36 Sc O C35 -62.9(2) no
C40 Sc O C32 -143.1(2) no
C40 Sc O C35 48.4(2) no
O Sc N1 C1 -12.2(3) no
O Sc N1 C13 177.76(15) no
N2 Sc N1 C1 170.3(3) no
N2 Sc N1 C13 0.29(13) no
C36 Sc N1 C1 -103.4(3) no
C36 Sc N1 C13 86.62(19) no
C40 Sc N1 C1 79.1(3) no
C40 Sc N1 C13 -90.89(17) no
O Sc N2 C13 -5.2(2) no
O Sc N2 C20 -162.6(2) no
N1 Sc N2 C13 -0.29(13) no
N1 Sc N2 C20 -157.7(3) no
C36 Sc N2 C13 -132.75(15) no
C36 Sc N2 C20 69.9(3) no
C40 Sc N2 C13 109.91(16) no
C40 Sc N2 C20 -47.5(3) no
O Sc C36 Si1 -63.8(2) no
N1 Sc C36 Si1 25.7(3) no
N2 Sc C36 Si1 91.9(2) no
C40 Sc C36 Si1 -156.78(19) no
O Sc C40 Si2 -114.7(2) no
N1 Sc C40 Si2 156.48(17) no
N2 Sc C40 Si2 93.3(2) no
C36 Sc C40 Si2 -21.6(2) no
O Sc C40 H40' 125.40 no
N1 Sc C40 H40 -72.43 no
N1 Sc C40 H40' 36.55 no
N2 Sc C40 H40 -135.62 no
N2 Sc C40 H40' -26.64 no
C36 Sc C40 H40 109.44 no
C36 Sc C40 H40' -141.57 no
O Sc C36 H36 55.69 no
O Sc C36 H36' 163.87 no
N1 Sc C36 H36 145.21 no
N1 Sc C36 H36' -106.62 no
N2 Sc C36 H36 -148.54 no
N2 Sc C36 H36' -40.37 no
C40 Sc C36 H36 -37.25 no
C40 Sc C36 H36' 70.93 no
O Sc C40 H40 16.41 no
C37 Si1 C36 Sc 8.8(3) no
C38 Si1 C36 Sc -111.2(2) no
C39 Si1 C36 Sc 128.5(2) no
C41 Si2 C40 Sc 76.8(2) no
C42 Si2 C40 Sc -164.35(19) no
C43 Si2 C40 Sc -43.3(2) no
C32 O C35 C34 -32.9(3) no
C35 O C32 C33 20.2(3) no
Sc O C35 C34 137.9(2) no
Sc O C32 C33 -149.5(2) no
C35 O C32 H32 -99.55 no
C35 O C32 H32' 143.34 no
Sc O C35 H35 11.27 no
Sc O C35 H35' -109.31 no
Sc O C32 H32 90.75 no
Sc O C32 H32' -26.36 no
C32 O C35 H35' 79.94 no
C32 O C35 H35 -159.48 no
Sc N1 C1 C6 108.3(3) no
Sc N1 C1 C2 -65.7(4) no
C1 N1 C13 N2 -173.0(2) no
C1 N1 C13 C14 12.1(4) no
C13 N1 C1 C2 102.3(3) no
C13 N1 C1 C6 -83.7(3) no
Sc N1 C13 N2 -0.5(2) no
Sc N1 C13 C14 -175.4(2) no
Sc N2 C13 C14 175.4(2) no
C20 N2 C13 N1 163.6(2) no
Sc N2 C13 N1 0.5(2) no
Sc N2 C20 C21 -78.3(3) no
Sc N2 C20 C25 95.1(3) no
C13 N2 C20 C21 128.9(2) no
C13 N2 C20 C25 -57.7(3) no
C20 N2 C13 C14 -21.5(4) no
N1 C1 C2 C3 172.6(2) no
N1 C1 C2 C7 -8.1(4) no
N1 C1 C6 C5 -173.1(2) no
N1 C1 C6 C10 6.8(4) no
C2 C1 C6 C5 0.7(4) no
C2 C1 C6 C10 -179.4(2) no
C6 C1 C2 C7 177.8(2) no
C6 C1 C2 C3 -1.5(4) no
C7 C2 C3 C4 -178.5(3) no
C1 C2 C3 C4 0.9(4) no
C1 C2 C7 C9 -117.7(3) no
C3 C2 C7 C8 -62.0(3) no
C3 C2 C7 C9 61.7(3) no
C1 C2 C7 C8 118.6(3) no
C2 C3 C4 C5 0.7(4) no
C3 C4 C5 C6 -1.5(4) no
C4 C5 C6 C1 0.8(4) no
C4 C5 C6 C10 -179.1(3) no
C5 C6 C10 C11 -66.3(3) no
C1 C6 C10 C12 -123.6(3) no
C5 C6 C10 C12 56.2(3) no
C1 C6 C10 C11 113.9(3) no
N2 C13 C14 C15 136.9(3) no
N2 C13 C14 C19 -47.6(4) no
N1 C13 C14 C15 -48.7(4) no
N1 C13 C14 C19 126.8(3) no
C19 C14 C15 C16 1.8(4) no
C13 C14 C15 C16 177.3(3) no
C13 C14 C19 C18 -175.2(3) no
C15 C14 C19 C18 0.4(4) no
C14 C15 C16 C17 -2.0(4) no
C15 C16 C17 C18 -0.1(5) no
C16 C17 C18 C19 2.3(5) no
C17 C18 C19 C14 -2.4(4) no
N2 C20 C21 C22 175.8(2) no
N2 C20 C25 C29 -0.2(4) no
C21 C20 C25 C24 -3.6(4) no
C21 C20 C25 C29 173.1(2) no
C25 C20 C21 C26 -179.4(2) no
N2 C20 C21 C26 -5.9(4) no
C25 C20 C21 C22 2.3(4) no
N2 C20 C25 C24 -176.9(2) no
C20 C21 C22 C23 0.2(4) no
C22 C21 C26 C27 -55.7(3) no
C22 C21 C26 C28 67.0(3) no
C20 C21 C26 C27 125.9(3) no
C20 C21 C26 C28 -111.4(3) no
C26 C21 C22 C23 -178.2(2) no
C21 C22 C23 C24 -1.3(4) no
C22 C23 C24 C25 -0.2(4) no
C23 C24 C25 C20 2.6(4) no
C23 C24 C25 C29 -174.3(2) no
C24 C25 C29 C31 -57.9(3) no
C20 C25 C29 C30 -112.0(3) no
C24 C25 C29 C30 64.7(3) no
C20 C25 C29 C31 125.4(3) no
O C32 C33 C34 0.1(4) no
C32 C33 C34 C35 -19.7(4) no
C33 C34 C35 O 32.2(4) no
